data_7110311
loop_
_publ_author_name
'Arnold, Polly L.'
'Rodden, Mark'
'Davis, Kate M.'
'Scarisbrick, Andrew C.'
'Blake, Alexander J.'
'Wilson, Claire'

_publ_section_title
;
 Asymmetric lithium(i) and copper(ii) alkoxy-N-heterocyclic carbene
 complexes; crystallographic characterisation and Lewis acid
 catalysisElectronic supplementary information (ESI) available: full
 synthetic and structural details. See
 http://www.rsc.org/suppdata/cc/b4/b404614e/
;
_journal_issue 14
_journal_name_full 'Chemical Communications'
_journal_page_first 1612
_journal_page_last 1613
_journal_paper_doi 10.1039/b404614e
_journal_year 2004
_chemical_formula_sum 'C10 H19 I N2 O'
_chemical_formula_weight 310.17
_chemical_name_systematic
;
?
;
_space_group_IT_number 14
_symmetry_cell_setting monoclinic
_symmetry_space_group_name_Hall '-P 2ybc'
_symmetry_space_group_name_H-M 'P 1 21/c 1'
_atom_sites_solution_hydrogens geom
_atom_sites_solution_primary direct
_atom_sites_solution_secondary difmap
_audit_creation_method SHELXL-97
_cell_angle_alpha 90.00
_cell_angle_beta 90.408(3)
_cell_angle_gamma 90.00
_cell_formula_units_Z 4
_cell_length_a 10.297(2)
_cell_length_b 11.516(2)
_cell_length_c 11.439(2)
_cell_measurement_reflns_used 3707
_cell_measurement_temperature 293(2)
_cell_measurement_theta_max 27.5
_cell_measurement_theta_min 2.5
_cell_volume 1356.4(4)
_computing_cell_refinement 'Bruker SAINT version 6.36a (Bruker, 2000)'
_computing_data_collection 'Bruker SMART version 5.625 (Bruker, 2001)'
_computing_data_reduction 'Bruker SAINT; Bruker SHELXTL (Bruker, 2001)'
_computing_publication_material 'enCIFer (CCDC, 2003); PLATON (Spek, 2003)'
_computing_structure_refinement 'SHELXL-97 (Sheldrick, 1997)'
_computing_structure_solution 'SHELXS-97 (Sheldrick, 1990)'
_diffrn_ambient_temperature 293(2)
_diffrn_measured_fraction_theta_full 0.992
_diffrn_measured_fraction_theta_max 0.992
_diffrn_measurement_device_type 'Bruker SMART APEX CCD area detector'
_diffrn_measurement_method omega
_diffrn_radiation_monochromator graphite
_diffrn_radiation_source 'fine-focus sealed tube'
_diffrn_radiation_type MoK\a
_diffrn_radiation_wavelength 0.71073
_diffrn_reflns_av_R_equivalents 0.0000
_diffrn_reflns_av_sigmaI/netI 0.0251
_diffrn_reflns_limit_h_max 13
_diffrn_reflns_limit_h_min -13
_diffrn_reflns_limit_k_max 14
_diffrn_reflns_limit_k_min 0
_diffrn_reflns_limit_l_max 14
_diffrn_reflns_limit_l_min 0
_diffrn_reflns_number 3074
_diffrn_reflns_theta_full 27.49
_diffrn_reflns_theta_max 27.49
_diffrn_reflns_theta_min 2.51
_diffrn_standards_decay_% 0
_exptl_absorpt_coefficient_mu 2.338
_exptl_absorpt_correction_T_max 0.649
_exptl_absorpt_correction_T_min 0.455
_exptl_absorpt_correction_type integration
_exptl_crystal_colour colourless
_exptl_crystal_density_diffrn 1.519
_exptl_crystal_density_meas 0
_exptl_crystal_density_method 'not measured'
_exptl_crystal_description block
_exptl_crystal_F_000 616
_exptl_crystal_size_max 0.38
_exptl_crystal_size_mid 0.18
_exptl_crystal_size_min 0.16
_refine_diff_density_max 0.597
_refine_diff_density_min -0.334
_refine_diff_density_rms 0.069
_refine_ls_extinction_method none
_refine_ls_goodness_of_fit_ref 0.896
_refine_ls_hydrogen_treatment mixed
_refine_ls_matrix_type full
_refine_ls_number_parameters 132
_refine_ls_number_reflns 3074
_refine_ls_number_restraints 0
_refine_ls_restrained_S_all 0.896
_refine_ls_R_factor_all 0.0278
_refine_ls_R_factor_gt 0.0210
_refine_ls_shift/su_max 0.002
_refine_ls_shift/su_mean 0.000
_refine_ls_structure_factor_coef Fsqd
_refine_ls_weighting_details 'calc w=1/[\s^2^(Fo^2^)+(0.0255P)^2^+0.0000P] where P=(Fo^2^+2Fc^2^)/3'
_refine_ls_weighting_scheme calc
_refine_ls_wR_factor_gt 0.0471
_refine_ls_wR_factor_ref 0.0481
_reflns_number_gt 2379
_reflns_number_total 3074
_reflns_threshold_expression >2sigma(I)
_cod_data_source_file b404614esup1.cif
_cod_data_source_block imiohi_b
_cod_depositor_comments
;
The following automatic conversions were performed:

'_symmetry_cell_setting' value 'Monoclinic' changed to 'monoclinic'
according to /home/saulius/struct/CIF-dictionaries/cif_core.dic
dictionary named 'cif_core.dic' version 2.4.2 from 2011-04-26.

Automatic conversion script
Id: cif_fix_values 1891 2012-01-12 08:04:46Z andrius 
;
_cod_original_sg_symbol_H-M P2(1)/c
_cod_database_code 7110311

loop_
_symmetry_equiv_pos_as_xyz
'x, y, z'
'-x, y+1/2, -z+1/2'
'-x, -y, -z'
'x, -y-1/2, z-1/2'

loop_
_atom_site_label
_atom_site_type_symbol
_atom_site_fract_x
_atom_site_fract_y
_atom_site_fract_z
_atom_site_U_iso_or_equiv
_atom_site_adp_type
_atom_site_occupancy
_atom_site_symmetry_multiplicity
_atom_site_calc_flag
_atom_site_refinement_flags
I I 0.747504(13) -0.004917(10) 0.712608(12) 0.03007(6) Uani 1 1 d .
O1 O 0.52224(13) 0.16999(11) 0.57244(13) 0.0316(3) Uani 1 1 d .
H1A H 0.5906 0.1386 0.5918 0.047 Uiso 1 1 calc R
N2 N 0.67822(15) 0.14259(12) 0.35724(14) 0.0232(4) Uani 1 1 d .
N1 N 0.79180(17) -0.01342(12) 0.33710(16) 0.0264(4) Uani 1 1 d .
C4 C 0.8259(2) -0.13811(16) 0.32373(19) 0.0326(5) Uani 1 1 d .
H4A H 0.7459 -0.1839 0.3286 0.039 Uiso 1 1 calc R
C7 C 0.56615(19) 0.21973(16) 0.37118(17) 0.0261(4) Uani 1 1 d .
H7A H 0.4882 0.1782 0.3480 0.031 Uiso 1 1 calc R
H7B H 0.5757 0.2854 0.3189 0.031 Uiso 1 1 calc R
C8 C 0.5491(2) 0.26491(17) 0.49560(17) 0.0262(4) Uani 1 1 d .
C1 C 0.6743(2) 0.02741(15) 0.35958(18) 0.0252(4) Uani 1 1 d .
H1B H 0.6011 -0.0173 0.3745 0.030 Uiso 1 1 calc R
C10 C 0.6662(2) 0.33293(17) 0.53840(18) 0.0336(5) Uani 1 1 d .
H10A H 0.6473 0.3674 0.6128 0.050 Uiso 1 1 calc R
H10B H 0.6864 0.3928 0.4830 0.050 Uiso 1 1 calc R
H10C H 0.7392 0.2816 0.5465 0.050 Uiso 1 1 calc R
C3 C 0.80327(19) 0.17632(17) 0.33319(18) 0.0286(5) Uani 1 1 d .
H3A H 0.8331 0.2522 0.3265 0.034 Uiso 1 1 calc R
C6 C 0.9161(2) -0.17574(19) 0.4216(2) 0.0463(6) Uani 1 1 d .
H6A H 0.8778 -0.1570 0.4955 0.069 Uiso 1 1 calc R
H6B H 0.9976 -0.1360 0.4145 0.069 Uiso 1 1 calc R
H6C H 0.9301 -0.2580 0.4169 0.069 Uiso 1 1 calc R
C2 C 0.8747(2) 0.07905(16) 0.32102(18) 0.0296(5) Uani 1 1 d .
H2A H 0.9630 0.0751 0.3049 0.036 Uiso 1 1 calc R
C9 C 0.4270(2) 0.33927(19) 0.49445(19) 0.0386(6) Uani 1 1 d .
H9A H 0.3542 0.2930 0.4698 0.058 Uiso 1 1 calc R
H9B H 0.4380 0.4029 0.4412 0.058 Uiso 1 1 calc R
H9C H 0.4116 0.3689 0.5716 0.058 Uiso 1 1 calc R
C5 C 0.8846(2) -0.15706(17) 0.20429(19) 0.0369(5) Uani 1 1 d .
H5A H 0.8292 -0.1234 0.1456 0.055 Uiso 1 1 calc R
H5B H 0.8933 -0.2388 0.1900 0.055 Uiso 1 1 calc R
H5C H 0.9686 -0.1210 0.2015 0.055 Uiso 1 1 calc R

loop_
_atom_site_aniso_label
_atom_site_aniso_U_11
_atom_site_aniso_U_22
_atom_site_aniso_U_33
_atom_site_aniso_U_23
_atom_site_aniso_U_13
_atom_site_aniso_U_12
I 0.02853(9) 0.02661(8) 0.03508(9) -0.00105(6) 0.00078(6) 0.00106(6)
O1 0.0310(8) 0.0321(8) 0.0317(9) 0.0101(7) 0.0036(7) 0.0002(6)
N2 0.0238(9) 0.0226(8) 0.0233(9) -0.0015(7) 0.0027(7) -0.0024(7)
N1 0.0267(10) 0.0230(9) 0.0297(9) -0.0021(7) 0.0036(7) -0.0012(7)
C4 0.0360(13) 0.0204(10) 0.0416(14) -0.0021(9) 0.0057(11) -0.0019(9)
C7 0.0237(11) 0.0278(10) 0.0268(11) 0.0011(9) -0.0015(9) 0.0011(8)
C8 0.0288(11) 0.0238(10) 0.0260(11) 0.0036(8) 0.0028(9) 0.0023(9)
C1 0.0253(11) 0.0247(10) 0.0257(11) -0.0007(8) 0.0045(9) -0.0035(8)
C10 0.0440(14) 0.0306(11) 0.0262(12) -0.0021(9) -0.0011(10) -0.0029(10)
C3 0.0237(11) 0.0244(10) 0.0377(13) -0.0022(9) 0.0017(9) -0.0049(8)
C6 0.0628(18) 0.0372(13) 0.0390(14) 0.0075(11) 0.0039(13) 0.0121(12)
C2 0.0231(11) 0.0257(10) 0.0401(13) -0.0010(9) 0.0037(9) -0.0046(8)
C9 0.0386(15) 0.0391(12) 0.0382(14) 0.0037(10) 0.0078(11) 0.0138(11)
C5 0.0419(14) 0.0303(11) 0.0384(13) -0.0127(10) -0.0006(11) 0.0027(10)

loop_
_atom_type_symbol
_atom_type_description
_atom_type_scat_dispersion_real
_atom_type_scat_dispersion_imag
_atom_type_scat_source
C C 0.0033 0.0016 'International Tables Vol C Tables 4.2.6.8 and 6.1.1.4'
H H 0.0000 0.0000 'International Tables Vol C Tables 4.2.6.8 and 6.1.1.4'
N N 0.0061 0.0033 'International Tables Vol C Tables 4.2.6.8 and 6.1.1.4'
O O 0.0106 0.0060 'International Tables Vol C Tables 4.2.6.8 and 6.1.1.4'
I I -0.4742 1.8119 'International Tables Vol C Tables 4.2.6.8 and 6.1.1.4'

loop_
_geom_angle_atom_site_label_1
_geom_angle_atom_site_label_2
_geom_angle_atom_site_label_3
_geom_angle
C1 N2 C3 108.37(16)
C1 N2 C7 125.40(16)
C3 N2 C7 126.14(15)
C1 N1 C2 108.61(16)
C1 N1 C4 125.40(17)
C2 N1 C4 125.87(17)
N1 C4 C6 110.16(18)
N1 C4 C5 109.16(17)
C6 C4 C5 112.29(19)
N2 C7 C8 113.83(17)
O1 C8 C10 110.67(17)
O1 C8 C9 105.79(17)
C10 C8 C9 111.57(18)
O1 C8 C7 109.65(15)
C10 C8 C7 112.35(17)
C9 C8 C7 106.52(17)
N1 C1 N2 108.83(17)
C2 C3 N2 107.36(17)
C3 C2 N1 106.83(18)

loop_
_geom_bond_atom_site_label_1
_geom_bond_atom_site_label_2
_geom_bond_distance
O1 C8 1.431(2)
N2 C1 1.327(2)
N2 C3 1.375(2)
N2 C7 1.466(2)
N1 C1 1.325(3)
N1 C2 1.378(2)
N1 C4 1.486(2)
C4 C6 1.513(3)
C4 C5 1.514(3)
C7 C8 1.527(3)
C8 C10 1.517(3)
C8 C9 1.521(3)
C3 C2 1.348(3)
